data_1506172
loop_
_publ_author_name
'Toumieux, Sylvestre'
'Compain, Philippe'
'Martin, Olivier R.'
'Selkti, Mohamed'

_publ_section_title
;
 New aspects of catalytic intramolecular C-H amination: unexpected
 formation of a seven-membered ring in nitrogen-containing systems.
;
_journal_issue 20
_journal_name_full 'Organic letters'
_journal_page_first 4493
_journal_page_last 4496
_journal_paper_doi 10.1021/ol061649x
_journal_volume 8
_journal_year 2006
_chemical_formula_moiety 'C13 H20 N2 O5 S2'
_chemical_formula_sum 'C13 H20 N2 O5 S2'
_chemical_formula_weight 348.43
_chemical_name_systematic
;
 ?
;
_space_group_IT_number 2
_symmetry_cell_setting triclinic
_symmetry_space_group_name_Hall '-P 1'
_symmetry_space_group_name_H-M 'P -1'
_atom_sites_solution_hydrogens geom
_atom_sites_solution_primary direct
_atom_sites_solution_secondary difmap
_audit_creation_method SHELXL-97
_cell_angle_alpha 79.310(2)
_cell_angle_beta 68.379(2)
_cell_angle_gamma 79.786(2)
_cell_formula_units_Z 2
_cell_length_a 8.5360(2)
_cell_length_b 9.6894(3)
_cell_length_c 10.5913(3)
_cell_measurement_temperature 293(2)
_cell_volume 794.51(4)
_computing_structure_refinement 'SHELXL-97 (Sheldrick, 1997)'
_diffrn_ambient_temperature 293(2)
_diffrn_measured_fraction_theta_full 0.973
_diffrn_measured_fraction_theta_max 0.973
_diffrn_measurement_device_type 'KappaCCD (Nonius, 1998)'
_diffrn_measurement_method CCD
_diffrn_radiation_monochromator 'horizonally mounted graphite crystal'
_diffrn_radiation_source 'fine-focus sealed tube'
_diffrn_radiation_type MoK\a
_diffrn_radiation_wavelength 0.71073
_diffrn_reflns_av_R_equivalents 0.0176
_diffrn_reflns_av_sigmaI/netI 0.0336
_diffrn_reflns_limit_h_max 11
_diffrn_reflns_limit_h_min -11
_diffrn_reflns_limit_k_max 10
_diffrn_reflns_limit_k_min -13
_diffrn_reflns_limit_l_max 12
_diffrn_reflns_limit_l_min -14
_diffrn_reflns_number 6507
_diffrn_reflns_theta_full 30.09
_diffrn_reflns_theta_max 30.09
_diffrn_reflns_theta_min 2.09
_exptl_absorpt_coefficient_mu 0.359
_exptl_absorpt_correction_type none
_exptl_crystal_colour colourless
_exptl_crystal_density_diffrn 1.456
_exptl_crystal_density_method 'not measured'
_exptl_crystal_description 'thin plate'
_exptl_crystal_F_000 368
_exptl_crystal_size_max 0.25
_exptl_crystal_size_mid 0.22
_exptl_crystal_size_min 0.20
_refine_diff_density_max 0.281
_refine_diff_density_min -0.399
_refine_diff_density_rms 0.051
_refine_ls_extinction_method none
_refine_ls_goodness_of_fit_ref 1.030
_refine_ls_hydrogen_treatment mixed
_refine_ls_matrix_type full
_refine_ls_number_parameters 207
_refine_ls_number_reflns 4553
_refine_ls_number_restraints 2
_refine_ls_restrained_S_all 1.030
_refine_ls_R_factor_all 0.0502
_refine_ls_R_factor_gt 0.0381
_refine_ls_shift/su_max 0.014
_refine_ls_shift/su_mean 0.000
_refine_ls_structure_factor_coef Fsqd
_refine_ls_weighting_details 'calc w=1/[\s^2^(Fo^2^)+(0.0473P)^2^+0.2868P] where P=(Fo^2^+2Fc^2^)/3'
_refine_ls_weighting_scheme calc
_refine_ls_wR_factor_gt 0.0952
_refine_ls_wR_factor_ref 0.1041
_reflns_number_gt 3741
_reflns_number_total 4553
_reflns_threshold_expression >2sigma(I)
_cod_data_source_file ol061649xsi20060705_091627.cif
_cod_data_source_block compose3
_cod_database_code 1506172

loop_
_symmetry_equiv_pos_as_xyz
'x, y, z'
'-x, -y, -z'

loop_
_atom_site_label
_atom_site_type_symbol
_atom_site_fract_x
_atom_site_fract_y
_atom_site_fract_z
_atom_site_U_iso_or_equiv
_atom_site_adp_type
_atom_site_occupancy
_atom_site_symmetry_multiplicity
_atom_site_calc_flag
_atom_site_refinement_flags
S1 S 0.29658(4) 0.84532(4) 0.29353(4) 0.02984(10) Uani 1 1 d .
S2 S 0.76046(5) 1.17862(4) 0.19356(4) 0.03279(10) Uani 1 1 d .
N1 N 0.48469(15) 0.84319(13) 0.17792(12) 0.0276(2) Uani 1 1 d .
C2 C 0.63622(18) 0.80756(16) 0.21907(15) 0.0310(3) Uani 1 1 d .
H2 H 0.5978 0.8042 0.3188 0.037 Uiso 1 1 calc R
C3 C 0.7302(2) 0.66179(18) 0.18319(19) 0.0407(4) Uani 1 1 d .
H3B H 0.8394 0.6511 0.1949 0.049 Uiso 1 1 calc R
H3A H 0.6656 0.5894 0.2471 0.049 Uiso 1 1 calc R
C4 C 0.7588(2) 0.63775(19) 0.03758(19) 0.0432(4) Uani 1 1 d .
H4A H 0.8354 0.7016 -0.0277 0.052 Uiso 1 1 calc R
H4B H 0.8100 0.5415 0.0239 0.052 Uiso 1 1 calc R
C5 C 0.5901(2) 0.66373(19) 0.01466(18) 0.0409(4) Uani 1 1 d .
H5A H 0.5164 0.5957 0.0761 0.049 Uiso 1 1 calc R
H5B H 0.6083 0.6511 -0.0787 0.049 Uiso 1 1 calc R
C6 C 0.5057(2) 0.81258(18) 0.04018(15) 0.0358(3) Uani 1 1 d .
H6A H 0.5736 0.8800 -0.0288 0.043 Uiso 1 1 calc R
H6B H 0.3952 0.8250 0.0306 0.043 Uiso 1 1 calc R
C19 C 0.75126(19) 0.92381(17) 0.15553(18) 0.0375(3) Uani 1 1 d .
H19A H 0.8553 0.8980 0.1760 0.045 Uiso 1 1 calc R
H19B H 0.7802 0.9392 0.0568 0.045 Uiso 1 1 calc R
O2 O 0.65763(13) 1.05115(12) 0.21457(12) 0.0378(3) Uani 1 1 d .
O3 O 0.87162(17) 1.19511(15) 0.05478(13) 0.0502(3) Uani 1 1 d .
O4 O 0.63340(17) 1.28878(14) 0.24717(16) 0.0551(4) Uani 1 1 d .
N20 N 0.87546(19) 1.13696(18) 0.28683(16) 0.0431(3) Uani 1 1 d D
H20A H 0.820(3) 1.123(3) 0.3749(17) 0.066(5) Uiso 1 1 d D
H20B H 0.964(2) 1.074(2) 0.259(2) 0.066(5) Uiso 1 1 d D
O5 O 0.18102(15) 0.92539(13) 0.22933(14) 0.0459(3) Uani 1 1 d .
O6 O 0.30664(16) 0.89059(13) 0.41163(11) 0.0429(3) Uani 1 1 d .
C7 C 0.24569(17) 0.67041(15) 0.33932(14) 0.0283(3) Uani 1 1 d .
C8 C 0.3013(2) 0.58281(17) 0.43768(16) 0.0360(3) Uani 1 1 d .
H8 H 0.3517 0.6189 0.4869 0.043 Uiso 1 1 calc R
C9 C 0.2803(2) 0.44095(18) 0.46124(18) 0.0412(4) Uani 1 1 d .
H9 H 0.3203 0.3811 0.5251 0.049 Uiso 1 1 calc R
C10 C 0.2011(2) 0.38571(17) 0.39186(17) 0.0386(4) Uani 1 1 d .
C11 C 0.1410(2) 0.47653(19) 0.29847(17) 0.0397(4) Uani 1 1 d .
H11 H 0.0834 0.4417 0.2541 0.048 Uiso 1 1 calc R
C12 C 0.16452(19) 0.61834(18) 0.26950(16) 0.0356(3) Uani 1 1 d .
H12 H 0.1265 0.6777 0.2043 0.043 Uiso 1 1 calc R
C13 C 0.1880(3) 0.2295(2) 0.4153(3) 0.0614(6) Uani 1 1 d .
H13A H 0.1599 0.1957 0.5112 0.092 Uiso 1 1 calc R
H13B H 0.2947 0.1806 0.3649 0.092 Uiso 1 1 calc R
H13C H 0.1011 0.2126 0.3848 0.092 Uiso 1 1 calc R

loop_
_atom_site_aniso_label
_atom_site_aniso_U_11
_atom_site_aniso_U_22
_atom_site_aniso_U_33
_atom_site_aniso_U_23
_atom_site_aniso_U_13
_atom_site_aniso_U_12
S1 0.03024(17) 0.02376(17) 0.03182(18) -0.00520(13) -0.00728(13) 0.00014(12)
S2 0.03034(18) 0.02955(19) 0.0405(2) -0.00621(15) -0.01340(14) -0.00442(14)
N1 0.0299(6) 0.0272(6) 0.0259(5) -0.0032(4) -0.0096(4) -0.0045(4)
C2 0.0328(7) 0.0292(7) 0.0334(7) -0.0044(6) -0.0146(6) -0.0028(5)
C3 0.0398(8) 0.0316(8) 0.0537(10) -0.0070(7) -0.0216(7) 0.0018(6)
C4 0.0379(8) 0.0378(9) 0.0503(10) -0.0154(7) -0.0081(7) -0.0013(7)
C5 0.0426(8) 0.0426(9) 0.0393(8) -0.0174(7) -0.0088(7) -0.0087(7)
C6 0.0399(8) 0.0415(9) 0.0261(7) -0.0043(6) -0.0117(6) -0.0051(6)
C19 0.0309(7) 0.0339(8) 0.0482(9) -0.0155(7) -0.0098(6) -0.0035(6)
O2 0.0280(5) 0.0340(6) 0.0512(7) -0.0142(5) -0.0083(5) -0.0059(4)
O3 0.0551(7) 0.0555(8) 0.0382(6) 0.0033(6) -0.0123(6) -0.0204(6)
O4 0.0429(7) 0.0348(7) 0.0888(10) -0.0200(7) -0.0235(7) 0.0065(5)
N20 0.0369(7) 0.0572(10) 0.0405(8) -0.0168(7) -0.0177(6) 0.0016(6)
O5 0.0366(6) 0.0360(6) 0.0581(8) -0.0007(5) -0.0170(5) 0.0090(5)
O6 0.0548(7) 0.0360(6) 0.0341(6) -0.0145(5) -0.0047(5) -0.0091(5)
C7 0.0254(6) 0.0274(7) 0.0296(7) -0.0043(5) -0.0058(5) -0.0043(5)
C8 0.0423(8) 0.0344(8) 0.0349(8) -0.0001(6) -0.0171(6) -0.0103(6)
C9 0.0471(9) 0.0332(8) 0.0428(9) 0.0044(7) -0.0183(7) -0.0074(7)
C10 0.0335(7) 0.0307(8) 0.0454(9) -0.0097(6) -0.0029(6) -0.0072(6)
C11 0.0349(7) 0.0427(9) 0.0447(9) -0.0153(7) -0.0110(6) -0.0091(7)
C12 0.0313(7) 0.0397(8) 0.0375(8) -0.0057(6) -0.0135(6) -0.0043(6)
C13 0.0616(12) 0.0334(9) 0.0842(16) -0.0102(9) -0.0149(11) -0.0130(9)

loop_
_atom_type_symbol
_atom_type_description
_atom_type_scat_dispersion_real
_atom_type_scat_dispersion_imag
_atom_type_scat_source
C C 0.0033 0.0016 'International Tables Vol C Tables 4.2.6.8 and 6.1.1.4'
H H 0.0000 0.0000 'International Tables Vol C Tables 4.2.6.8 and 6.1.1.4'
N N 0.0061 0.0033 'International Tables Vol C Tables 4.2.6.8 and 6.1.1.4'
O O 0.0106 0.0060 'International Tables Vol C Tables 4.2.6.8 and 6.1.1.4'
S S 0.1246 0.1234 'International Tables Vol C Tables 4.2.6.8 and 6.1.1.4'

loop_
_geom_angle_atom_site_label_1
_geom_angle_atom_site_label_2
_geom_angle_atom_site_label_3
_geom_angle
O6 S1 O5 119.36(8)
O6 S1 N1 107.03(7)
O5 S1 N1 106.82(7)
O6 S1 C7 107.80(7)
O5 S1 C7 107.57(7)
N1 S1 C7 107.79(6)
O4 S2 O3 120.88(9)
O4 S2 O2 103.68(7)
O3 S2 O2 108.01(7)
O4 S2 N20 108.35(9)
O3 S2 N20 107.28(8)
O2 S2 N20 108.07(8)
C2 N1 C6 116.49(12)
C2 N1 S1 120.03(9)
C6 N1 S1 117.91(10)
N1 C2 C19 109.71(12)
N1 C2 C3 111.86(12)
C19 C2 C3 111.97(13)
C4 C3 C2 113.86(14)
C5 C4 C3 109.41(14)
C4 C5 C6 110.39(13)
N1 C6 C5 112.69(13)
O2 C19 C2 106.82(12)
C19 O2 S2 117.52(9)
C12 C7 C8 120.82(14)
C12 C7 S1 120.17(12)
C8 C7 S1 118.77(11)
C9 C8 C7 118.79(15)
C8 C9 C10 121.56(16)
C11 C10 C9 118.36(15)
C11 C10 C13 121.55(17)
C9 C10 C13 120.05(18)
C10 C11 C12 121.45(15)
C7 C12 C11 118.92(15)

loop_
_geom_bond_atom_site_label_1
_geom_bond_atom_site_label_2
_geom_bond_distance
S1 O6 1.4354(12)
S1 O5 1.4368(12)
S1 N1 1.6207(12)
S1 C7 1.7598(15)
S2 O4 1.4137(13)
S2 O3 1.4231(13)
S2 O2 1.5761(11)
S2 N20 1.5901(15)
N1 C2 1.4776(18)
N1 C6 1.4823(18)
C2 C19 1.520(2)
C2 C3 1.535(2)
C3 C4 1.526(3)
C4 C5 1.517(2)
C5 C6 1.518(2)
C19 O2 1.4562(19)
C7 C12 1.386(2)
C7 C8 1.387(2)
C8 C9 1.382(2)
C9 C10 1.387(2)
C10 C11 1.381(2)
C10 C13 1.505(2)
C11 C12 1.385(2)

loop_
_cod_related_entry_id
_cod_related_entry_database
_cod_related_entry_code
1 ChemSpider 10147753
